data_1546341
loop_
_publ_author_name
'Gair, Joe J.'
'Haines, Brandon E.'
'Filatov, Alexander S.'
'Musaev, D. G.'
'Lewis, Jared C.'

_publ_section_title
;
 Mono-N-Protected Amino Acid Ligands Stabilize Dimeric Palladium(II)
 Complexes of Importance to C-H Functionalization
;
_journal_name_full 'Chem. Sci.'
_journal_paper_doi 10.1039/C7SC01674C
_journal_year 2017
_chemical_formula_moiety 'Cl3 Pd, C2 H8 N'
_chemical_formula_sum 'C2 H8 Cl3 N Pd'
_chemical_formula_weight 258.84
_space_group_crystal_system monoclinic
_space_group_IT_number 15
_space_group_name_Hall '-C 2yc'
_space_group_name_H-M_alt 'C 1 2/c 1'
_symmetry_space_group_name_Hall '-C 2yc'
_symmetry_space_group_name_H-M 'C 1 2/c 1'
_atom_sites_solution_hydrogens mixed
_atom_sites_solution_primary direct
_atom_sites_solution_secondary difmap
_audit_creation_date 2016-12-28
_audit_creation_method
;
Olex2 1.2
(compiled 2016.11.30 svn.r3356 for OlexSys, GUI svn.r5269)
;
_audit_update_record
;
2017-04-15 deposited with the CCDC.
2017-06-16 downloaded from the CCDC.
;
_cell_angle_alpha 90
_cell_angle_beta 90.8831(14)
_cell_angle_gamma 90
_cell_formula_units_Z 4
_cell_length_a 7.6908(5)
_cell_length_b 13.0776(8)
_cell_length_c 7.1107(4)
_cell_measurement_reflns_used 9952
_cell_measurement_temperature 100(2)
_cell_measurement_theta_max 33.72
_cell_measurement_theta_min 3.07
_cell_volume 715.09(8)
_computing_cell_refinement 'SAINT V.8.35A (Bruker AXS Inc., 2013)'
_computing_data_collection 'APEX3 v.2015.9-0 (Bruker AXS Inc., 2015)'
_computing_data_reduction 'SAINT V.8.35A (Bruker AXS Inc., 2013)'
_computing_molecular_graphics
;
OLEX2: a complete structure solution, refinement and analysis program 
Dolomanov et al., 2009

Mercury: visualization and analysis of crystal structures
Macrae, et al., 2006

O. V. Dolomanov, L. J. Bourhis, R. J. Gildea, J. A. K. Howard and H. Puschmann.
J. Appl. Cryst. (2009). 42, 339-341;

C. F. Macrae, P. R. Edgington, P. McCabe, E. Pidcock, G. P. Shields, R. Taylor,
M. Towler and J. van de Streek, J. Appl. Cryst. (2006). 39, 453-457.
;
_computing_publication_material
;
 APEX3 v.2015.5-2 (Bruker AXS Inc., 2015)
 OLEX2 (Dolomanov et al., 2009)
;
_computing_structure_refinement 'XL-2014/7 (Sheldrick, 2015b)'
_computing_structure_solution 'XT 2014/5 (Sheldrick, 2015a)'
_diffrn_ambient_temperature 100(2)
_diffrn_detector_area_resol_mean 10.4167
_diffrn_measured_fraction_theta_full 1.000
_diffrn_measured_fraction_theta_max 0.999
_diffrn_measurement_device_type 'Bruker D8 Venture PHOTON 100 CMOS'
_diffrn_measurement_method '\f and \w scans'
_diffrn_radiation_monochromator mirrors
_diffrn_radiation_type MoK\a
_diffrn_radiation_wavelength 0.71073
_diffrn_reflns_av_R_equivalents 0.0231
_diffrn_reflns_av_unetI/netI 0.0103
_diffrn_reflns_Laue_measured_fraction_full 1.000
_diffrn_reflns_Laue_measured_fraction_max 0.999
_diffrn_reflns_limit_h_max 12
_diffrn_reflns_limit_h_min -11
_diffrn_reflns_limit_k_max 20
_diffrn_reflns_limit_k_min -20
_diffrn_reflns_limit_l_max 11
_diffrn_reflns_limit_l_min -11
_diffrn_reflns_number 17218
_diffrn_reflns_point_group_measured_fraction_full 1.000
_diffrn_reflns_point_group_measured_fraction_max 0.999
_diffrn_reflns_theta_full 25.242
_diffrn_reflns_theta_max 33.747
_diffrn_reflns_theta_min 3.073
_diffrn_source 'INCOATEC ImuS micro-focus source'
_diffrn_standards_number 0
_exptl_absorpt_coefficient_mu 3.603
_exptl_absorpt_correction_T_max 0.7467
_exptl_absorpt_correction_T_min 0.6033
_exptl_absorpt_correction_type multi-scan
_exptl_absorpt_process_details
;
SADABS-2014/5 (Bruker,2014/5) was used for absorption correction.
wR2(int) was 0.1256 before and 0.0359 after correction.
The Ratio of minimum to maximum transmission is 0.8080.
The \l/2 correction factor is 0.00150.
;
_exptl_crystal_colour yellow
_exptl_crystal_colour_primary yellow
_exptl_crystal_density_diffrn 2.404
_exptl_crystal_description needle
_exptl_crystal_F_000 496
_exptl_crystal_size_max 0.32
_exptl_crystal_size_mid 0.12
_exptl_crystal_size_min 0.11
_refine_diff_density_max 0.443
_refine_diff_density_min -0.534
_refine_diff_density_rms 0.072
_refine_ls_extinction_method none
_refine_ls_goodness_of_fit_ref 1.137
_refine_ls_hydrogen_treatment mixed
_refine_ls_matrix_type full
_refine_ls_number_parameters 40
_refine_ls_number_reflns 1435
_refine_ls_number_restraints 0
_refine_ls_restrained_S_all 1.137
_refine_ls_R_factor_all 0.0137
_refine_ls_R_factor_gt 0.0115
_refine_ls_shift/su_max 0.001
_refine_ls_shift/su_mean 0.000
_refine_ls_structure_factor_coef Fsqd
_refine_ls_weighting_details 'w=1/[\s^2^(Fo^2^)+(0.0085P)^2^+0.5992P] where P=(Fo^2^+2Fc^2^)/3'
_refine_ls_weighting_scheme calc
_refine_ls_wR_factor_gt 0.0247
_refine_ls_wR_factor_ref 0.0253
_reflns_Friedel_coverage 0.000
_reflns_number_gt 1339
_reflns_number_total 1435
_reflns_threshold_expression 'I > 2\s(I)'
_cod_data_source_file c7sc01674c6.cif
_cod_data_source_block complex_S5_1
_cod_depositor_comments
;

2019-06-14
Z value and formula fixed to values more according to usual
chemical conventions.                 miguel
;
_cod_original_formula_sum 'C4 H16 Cl6 N2 Pd2'
_cod_original_formula_weight 517.69
_cod_original_formula_moiety 'Cl6 Pd2, 2(C2 H8 N)'
_cod_original_formula_units_Z 2
_cod_database_code 1546341
_shelx_space_group_comment
;
The symmetry employed for this shelxl refinement is uniquely defined
by the following loop, which should always be used as a source of
symmetry information in preference to the above space-group names.
They are only intended as comments.
;
_shelx_estimated_absorpt_t_max 0.693
_shelx_estimated_absorpt_t_min 0.392
_olex2_refinement_description
;
1. Fixed Uiso
 At 1.5 times of:
  All C(H,H,H) groups
2.a Idealised Me refined as rotating group:
 C2(H2A,H2B,H2C)
;
_shelx_shelxl_version_number 2016/6
_olex2_submission_special_instructions 'No special instructions were received'

loop_
_space_group_symop_operation_xyz
'x, y, z'
'-x, y, -z+1/2'
'x+1/2, y+1/2, z'
'-x+1/2, y+1/2, -z+1/2'
'-x, -y, -z'
'x, -y, z-1/2'
'-x+1/2, -y+1/2, -z'
'x+1/2, -y+1/2, z-1/2'

loop_
_atom_site_label
_atom_site_type_symbol
_atom_site_fract_x
_atom_site_fract_y
_atom_site_fract_z
_atom_site_U_iso_or_equiv
_atom_site_adp_type
_atom_site_occupancy
_atom_site_site_symmetry_order
_atom_site_calc_flag
_atom_site_refinement_flags_posn
_atom_site_refinement_flags_adp
_atom_site_refinement_flags_occupancy
Pd1 Pd 0.500000 0.500000 0.500000 0.00892(3) Uani 1 2 d S T P
Cl2 Cl 0.500000 0.61254(2) 0.750000 0.01304(6) Uani 1 2 d S T P
Cl1 Cl 0.75317(3) 0.42697(2) 0.61408(3) 0.01399(5) Uani 1 1 d . . .
N1 N 1.000000 0.37417(10) 0.250000 0.0137(2) Uani 1 2 d S T P
H1 H 1.0732(19) 0.4132(12) 0.203(2) 0.024(4) Uiso 1 1 d . . .
C2 C 1.08362(14) 0.31040(9) 0.39908(16) 0.01868(19) Uani 1 1 d . . .
H2A H 1.171901 0.266390 0.342874 0.028 Uiso 1 1 calc GR . .
H2B H 0.995356 0.267911 0.459059 0.028 Uiso 1 1 calc GR . .
H2C H 1.138704 0.354890 0.493552 0.028 Uiso 1 1 calc GR . .

loop_
_atom_site_aniso_label
_atom_site_aniso_U_11
_atom_site_aniso_U_22
_atom_site_aniso_U_33
_atom_site_aniso_U_23
_atom_site_aniso_U_13
_atom_site_aniso_U_12
Pd1 0.01095(4) 0.00904(4) 0.00678(4) 0.00039(3) 0.00067(3) -0.00014(3)
Cl2 0.02035(15) 0.01051(13) 0.00829(12) 0.000 0.00062(10) 0.000
Cl1 0.01353(9) 0.01553(10) 0.01286(9) 0.00015(8) -0.00098(7) 0.00240(8)
N1 0.0149(5) 0.0131(5) 0.0132(5) 0.000 0.0006(4) 0.000
C2 0.0201(5) 0.0177(5) 0.0182(5) 0.0031(4) -0.0012(4) 0.0022(4)

loop_
_atom_type_symbol
_atom_type_description
_atom_type_scat_dispersion_real
_atom_type_scat_dispersion_imag
_atom_type_scat_source
C C 0.0033 0.0016 'International Tables Vol C Tables 4.2.6.8 and 6.1.1.4'
H H 0.0000 0.0000 'International Tables Vol C Tables 4.2.6.8 and 6.1.1.4'
Cl Cl 0.1484 0.1585 'International Tables Vol C Tables 4.2.6.8 and 6.1.1.4'
N N 0.0061 0.0033 'International Tables Vol C Tables 4.2.6.8 and 6.1.1.4'
Pd Pd -0.9988 1.0072 'International Tables Vol C Tables 4.2.6.8 and 6.1.1.4'

loop_
_geom_angle_atom_site_label_1
_geom_angle_atom_site_label_2
_geom_angle_atom_site_label_3
_geom_angle
_geom_angle_site_symmetry_1
_geom_angle_site_symmetry_3
Cl2 Pd1 Cl2 180.0 . 5_666
Cl1 Pd1 Cl2 90.182(7) 5_666 5_666
Cl1 Pd1 Cl2 90.183(7) . .
Cl1 Pd1 Cl2 89.817(7) . 5_666
Cl1 Pd1 Cl2 89.818(7) 5_666 .
Cl1 Pd1 Cl1 180.0 . 5_666
Pd1 Cl2 Pd1 100.756(13) . 2_656
H1 N1 H1 104(2) . 2_755
C2 N1 H1 110.0(11) . .
C2 N1 H1 110.2(11) . 2_755
C2 N1 H1 110.2(11) 2_755 .
C2 N1 H1 110.0(11) 2_755 2_755
C2 N1 C2 111.79(12) . 2_755
N1 C2 H2A 109.5 . .
N1 C2 H2B 109.5 . .
N1 C2 H2C 109.5 . .
H2A C2 H2B 109.5 . .
H2A C2 H2C 109.5 . .
H2B C2 H2C 109.5 . .

loop_
_geom_bond_atom_site_label_1
_geom_bond_atom_site_label_2
_geom_bond_distance
_geom_bond_site_symmetry_2
Pd1 Cl2 2.3079(2) .
Pd1 Cl2 2.3079(2) 5_666
Pd1 Cl1 2.3049(3) .
Pd1 Cl1 2.3049(3) 5_666
N1 H1 0.834(15) 2_755
N1 H1 0.834(15) .
N1 C2 1.4872(13) .
N1 C2 1.4872(13) 2_755
C2 H2A 0.9800 .
C2 H2B 0.9800 .
C2 H2C 0.9800 .
